data_7703782
loop_
_publ_author_name
'Manankandayalage, Chamila P.'
'Unruh, Daniel K.'
'Krempner, Clemens'

_publ_section_title
;
 Boronic, diboronic and boric acid esters of 1,8-naphthalenediol -
 synthesis, structure and formation of boronium salts.
;
_journal_issue 15
_journal_name_full 'Dalton transactions (Cambridge, England : 2003)'
_journal_page_first 4834
_journal_page_last 4842
_journal_paper_doi 10.1039/d0dt00745e
_journal_volume 49
_journal_year 2020
_chemical_formula_sum 'C76 H84 B6 N8 O12'
_chemical_formula_weight 1366.37
_space_group_IT_number 148
_space_group_name_Hall '-R 3'
_space_group_name_H-M_alt 'R -3 :H'
_symmetry_cell_setting trigonal
_symmetry_Int_Tables_number 148
_symmetry_space_group_name_Hall '-R 3'
_symmetry_space_group_name_H-M 'R -3 :H'
_atom_sites_solution_hydrogens geom
_atom_sites_solution_primary dual
_atom_sites_solution_secondary difmap
_audit_creation_date 2019-06-20T09:48:23-00:00
_audit_creation_method 'WinGX routine CIF_UPDATE'
_audit_update_record
;
2019-10-30 deposited with the CCDC.	2020-03-16 downloaded from the CCDC.
;
_cell_angle_alpha 90
_cell_angle_beta 90
_cell_angle_gamma 120
_cell_formula_units_Z 3
_cell_length_a 16.70350(10)
_cell_length_b 16.70350(10)
_cell_length_c 23.0950(2)
_cell_measurement_reflns_used 12964
_cell_measurement_temperature 100(2)
_cell_measurement_theta_max 77.284
_cell_measurement_theta_min 3.585
_cell_volume 5580.38(7)
_computing_cell_refinement 'CrysAlisPro 1.171.40.56a (Rigaku OD, 2019)'
_computing_data_collection 'CrysAlisPro 1.171.40.56a (Rigaku OD, 2019)'
_computing_data_reduction 'CrysAlisPro 1.171.40.56a (Rigaku OD, 2019)'
_computing_structure_refinement 'SHELXL-2018/3 (Sheldrick, 2018)'
_computing_structure_solution 'SHELXT 2014/5 (Sheldrick, 2014)'
_diffrn_ambient_environment N~2~
_diffrn_ambient_temperature 100(2)
_diffrn_detector 'CCD plate'
_diffrn_detector_area_resol_mean 10
_diffrn_detector_type HyPix
_diffrn_measured_fraction_theta_full 1
_diffrn_measured_fraction_theta_max 0.989
_diffrn_measurement_device 'four-circle diffractometer'
_diffrn_measurement_device_type 'XtaLAB Synergy, Dualflex, HyPix'
_diffrn_measurement_method '\w scans'
_diffrn_orient_matrix_type 'CrysAlisPro convention (1999,Acta A55,543-557)'
_diffrn_orient_matrix_UB_11 -0.0818136
_diffrn_orient_matrix_UB_12 -0.018527
_diffrn_orient_matrix_UB_13 -0.0395214
_diffrn_orient_matrix_UB_21 0.0475814
_diffrn_orient_matrix_UB_22 -0.0186498
_diffrn_orient_matrix_UB_23 -0.0511997
_diffrn_orient_matrix_UB_31 -0.0488254
_diffrn_orient_matrix_UB_32 -0.103178
_diffrn_orient_matrix_UB_33 0.0163271
_diffrn_radiation_monochromator mirror
_diffrn_radiation_probe x-ray
_diffrn_radiation_type CuK\a
_diffrn_radiation_wavelength 1.54178
_diffrn_reflns_av_R_equivalents 0.0241
_diffrn_reflns_av_unetI/netI 0.0303
_diffrn_reflns_Laue_measured_fraction_full 1
_diffrn_reflns_Laue_measured_fraction_max 0.989
_diffrn_reflns_limit_h_max 20
_diffrn_reflns_limit_h_min -21
_diffrn_reflns_limit_k_max 17
_diffrn_reflns_limit_k_min -21
_diffrn_reflns_limit_l_max 28
_diffrn_reflns_limit_l_min -29
_diffrn_reflns_number 15221
_diffrn_reflns_point_group_measured_fraction_full 1
_diffrn_reflns_point_group_measured_fraction_max 0.989
_diffrn_reflns_theta_full 67.679
_diffrn_reflns_theta_max 77.45
_diffrn_reflns_theta_min 3.605
_diffrn_source 'micro-focus sealed X-ray tube'
_diffrn_source_type 'PhotonJet (Cu) X-ray Source'
_exptl_absorpt_coefficient_mu 0.654
_exptl_absorpt_correction_T_max 1
_exptl_absorpt_correction_T_min 0.116
_exptl_absorpt_correction_type gaussian
_exptl_absorpt_process_details
;
        CrysAlisPro 1.171.40.56a (Rigaku Oxford Diffraction, 2019)
Numerical absorption correction based on gaussian integration over
                        a multifaceted crystal model
        Empirical absorption correction using spherical harmonics,
 implemented in SCALE3 ABSPACK scaling algorithm.
;
_exptl_crystal_colour 'clear colourless'
_exptl_crystal_density_diffrn 1.22
_exptl_crystal_description block
_exptl_crystal_F_000 2166
_exptl_crystal_size_max 0.295
_exptl_crystal_size_mid 0.222
_exptl_crystal_size_min 0.128
_refine_diff_density_max 0.443
_refine_diff_density_min -0.243
_refine_diff_density_rms 0.05
_refine_ls_extinction_method none
_refine_ls_goodness_of_fit_ref 1.045
_refine_ls_hydrogen_treatment constr
_refine_ls_matrix_type full
_refine_ls_number_parameters 157
_refine_ls_number_reflns 2608
_refine_ls_number_restraints 0
_refine_ls_restrained_S_all 1.045
_refine_ls_R_factor_all 0.0395
_refine_ls_R_factor_gt 0.0384
_refine_ls_shift/su_max 0
_refine_ls_shift/su_mean 0
_refine_ls_structure_factor_coef Fsqd
_refine_ls_weighting_details 'w=1/[\s^2^(Fo^2^)+(0.0576P)^2^+4.9089P] where P=(Fo^2^+2Fc^2^)/3'
_refine_ls_weighting_scheme calc
_refine_ls_wR_factor_gt 0.1041
_refine_ls_wR_factor_ref 0.1051
_reflns_Friedel_coverage 0
_reflns_number_gt 2491
_reflns_number_total 2608
_reflns_threshold_expression 'I > 2\s(I)'
_cod_data_source_file d0dt00745e2.cif
_cod_data_source_block 17a
_cod_depositor_comments 'Adding full bibliography for 7703777--7703788.cif.'
_cod_original_cell_volume 5580.38(8)
_cod_database_code 7703782
_shelx_estimated_absorpt_t_min 0.83
_shelx_estimated_absorpt_t_max 0.921
_shelx_shelxl_version_number 2018/3

loop_
_symmetry_equiv_pos_as_xyz
'x, y, z'
'-y, x-y, z'
'-x+y, -x, z'
'x+2/3, y+1/3, z+1/3'
'-y+2/3, x-y+1/3, z+1/3'
'-x+y+2/3, -x+1/3, z+1/3'
'x+1/3, y+2/3, z+2/3'
'-y+1/3, x-y+2/3, z+2/3'
'-x+y+1/3, -x+2/3, z+2/3'
'-x, -y, -z'
'y, -x+y, -z'
'x-y, x, -z'
'-x+2/3, -y+1/3, -z+1/3'
'y+2/3, -x+y+1/3, -z+1/3'
'x-y+2/3, x+1/3, -z+1/3'
'-x+1/3, -y+2/3, -z+2/3'
'y+1/3, -x+y+2/3, -z+2/3'
'x-y+1/3, x+2/3, -z+2/3'

loop_
_atom_site_label
_atom_site_type_symbol
_atom_site_fract_x
_atom_site_fract_y
_atom_site_fract_z
_atom_site_U_iso_or_equiv
_atom_site_adp_type
_atom_site_occupancy
_atom_site_site_symmetry_order
_atom_site_calc_flag
_atom_site_refinement_flags_posn
_atom_site_refinement_flags_adp
_atom_site_refinement_flags_occupancy
_atom_site_disorder_assembly
_atom_site_disorder_group
O1 O 0.71709(5) 0.76160(5) 0.29546(3) 0.02456(19) Uani 1 1 d . . . . .
O2 O 0.70296(6) 0.78343(5) 0.39946(3) 0.0263(2) Uani 1 1 d . . . . .
N1 N 0.56185(7) 0.68935(6) 0.34151(4) 0.0278(2) Uani 1 1 d . . . . .
H1 H 0.570952 0.634818 0.345577 0.033 Uiso 1 1 calc R U . . .
C1 C 0.74998(7) 0.70425(7) 0.30786(4) 0.0202(2) Uani 1 1 d . . . . .
C2 C 0.75657(6) 0.68227(7) 0.36656(4) 0.0197(2) Uani 1 1 d . . . . .
C3 C 0.73107(7) 0.72230(7) 0.41220(5) 0.0222(2) Uani 1 1 d . . . . .
C4 C 0.73698(8) 0.70060(8) 0.46884(5) 0.0275(2) Uani 1 1 d . . . . .
H4 H 0.719067 0.726834 0.499147 0.033 Uiso 1 1 calc R U . . .
C5 C 0.76959(8) 0.63943(8) 0.48206(5) 0.0289(3) Uani 1 1 d . . . . .
H5 H 0.773643 0.624992 0.521357 0.035 Uiso 1 1 calc R U . . .
C6 C 0.79557(7) 0.60047(7) 0.43896(5) 0.0256(2) Uani 1 1 d . . . . .
H6 H 0.81745 0.559504 0.448687 0.031 Uiso 1 1 calc R U . . .
C7 C 0.78996(6) 0.62094(7) 0.38007(4) 0.0209(2) Uani 1 1 d . . . . .
C8 C 0.81639(7) 0.58344(7) 0.33353(5) 0.0222(2) Uani 1 1 d . . . . .
H8 H 0.837801 0.541477 0.341348 0.027 Uiso 1 1 calc R U . . .
C9 C 0.81123(7) 0.60738(7) 0.27727(5) 0.0232(2) Uani 1 1 d . . . . .
H9 H 0.830486 0.582608 0.246817 0.028 Uiso 1 1 calc R U . . .
C10 C 0.77798(7) 0.66792(7) 0.26375(4) 0.0224(2) Uani 1 1 d . . . . .
H10 H 0.774868 0.683592 0.224596 0.027 Uiso 1 1 calc R U . . .
C11 C 0.51025(9) 0.67545(9) 0.28676(6) 0.0400(3) Uani 1 1 d . . . . .
H11A H 0.548986 0.678493 0.254012 0.06 Uiso 1 1 calc R U . . .
H11B H 0.493828 0.723879 0.282703 0.06 Uiso 1 1 calc R U . . .
H11C H 0.453819 0.614784 0.287365 0.06 Uiso 1 1 calc R U . . .
C12 C 0.50464(10) 0.68592(9) 0.39184(6) 0.0407(3) Uani 1 1 d . . . . .
H12A H 0.496716 0.740211 0.391158 0.061 Uiso 1 1 calc R U . . .
H12B H 0.535552 0.68563 0.427839 0.061 Uiso 1 1 calc R U . . .
H12C H 0.443975 0.629646 0.389667 0.061 Uiso 1 1 calc R U . . .
B1 B 0.66808(8) 0.78308(8) 0.34096(5) 0.0235(2) Uani 1 1 d . . . . .
N2 N 0.333333 0.666667 0.47822(10) 0.0642(7) Uani 1 3 d S T P . .
C13 C 0.333333 0.666667 0.52748(10) 0.0388(5) Uani 1 3 d S T P . .
C14 C 0.333333 0.666667 0.59041(9) 0.0359(5) Uani 1 3 d S T P . .
H14A H 0.276277 0.663001 0.604559 0.054 Uiso 0.3333 1 calc R U P . .
H14B H 0.386724 0.723724 0.604559 0.054 Uiso 0.3333 1 calc R U P . .
H14C H 0.336999 0.613276 0.604559 0.054 Uiso 0.3333 1 calc R U P . .

loop_
_atom_site_aniso_label
_atom_site_aniso_U_11
_atom_site_aniso_U_22
_atom_site_aniso_U_33
_atom_site_aniso_U_23
_atom_site_aniso_U_13
_atom_site_aniso_U_12
O1 0.0343(4) 0.0247(4) 0.0230(4) 0.0030(3) 0.0039(3) 0.0210(3)
O2 0.0391(4) 0.0248(4) 0.0234(4) -0.0012(3) 0.0008(3) 0.0223(3)
N1 0.0324(5) 0.0227(4) 0.0331(5) 0.0007(4) 0.0041(4) 0.0174(4)
C1 0.0190(5) 0.0163(4) 0.0253(5) 0.0007(4) 0.0019(4) 0.0089(4)
C2 0.0161(4) 0.0169(4) 0.0247(5) -0.0012(4) -0.0008(3) 0.0072(4)
C3 0.0230(5) 0.0190(5) 0.0254(5) -0.0017(4) -0.0017(4) 0.0111(4)
C4 0.0327(6) 0.0297(6) 0.0232(5) -0.0046(4) -0.0032(4) 0.0179(5)
C5 0.0315(6) 0.0340(6) 0.0236(5) -0.0006(4) -0.0060(4) 0.0182(5)
C6 0.0235(5) 0.0262(5) 0.0301(5) 0.0009(4) -0.0049(4) 0.0147(4)
C7 0.0143(4) 0.0184(5) 0.0285(5) -0.0009(4) -0.0017(4) 0.0069(4)
C8 0.0162(4) 0.0194(5) 0.0328(5) -0.0004(4) 0.0004(4) 0.0101(4)
C9 0.0185(5) 0.0211(5) 0.0300(5) -0.0023(4) 0.0042(4) 0.0099(4)
C10 0.0219(5) 0.0216(5) 0.0235(5) 0.0015(4) 0.0035(4) 0.0107(4)
C11 0.0377(7) 0.0314(6) 0.0476(7) -0.0005(5) -0.0078(5) 0.0148(5)
C12 0.0395(7) 0.0284(6) 0.0524(8) 0.0009(5) 0.0194(6) 0.0156(5)
B1 0.0301(6) 0.0215(5) 0.0240(6) 0.0008(4) 0.0031(4) 0.0167(5)
N2 0.0772(11) 0.0772(11) 0.0381(12) 0 0 0.0386(6)
C13 0.0395(7) 0.0395(7) 0.0373(12) 0 0 0.0198(4)
C14 0.0371(7) 0.0371(7) 0.0336(10) 0 0 0.0186(3)

loop_
_atom_type_symbol
_atom_type_description
_atom_type_scat_dispersion_real
_atom_type_scat_dispersion_imag
_atom_type_scat_source
C C 0.0181 0.0091 'International Tables Vol C Tables 4.2.6.8 and 6.1.1.4'
H H 0 0 'International Tables Vol C Tables 4.2.6.8 and 6.1.1.4'
B B 0.009 0.0039 'International Tables Vol C Tables 4.2.6.8 and 6.1.1.4'
N N 0.0311 0.018 'International Tables Vol C Tables 4.2.6.8 and 6.1.1.4'
O O 0.0492 0.0322 'International Tables Vol C Tables 4.2.6.8 and 6.1.1.4'

loop_
_exptl_crystal_face_index_h
_exptl_crystal_face_index_k
_exptl_crystal_face_index_l
_exptl_crystal_face_perp_dist
1 -1 -1 0.1124
-8 9 7 0.097
2 8 -6 0.1215
-2 -8 6 0.1089
-8 0 -9 0.064
8 0 9 0.064
2 -10 6 0.1215
-2 9 -5 0.1307
0 8 -8 0.12

loop_
_geom_angle_atom_site_label_1
_geom_angle_atom_site_label_2
_geom_angle_atom_site_label_3
_geom_angle
_geom_angle_site_symmetry_1
_geom_angle_site_symmetry_3
_geom_angle_publ_flag
C1 O1 B1 119.39(8) . . ?
C3 O2 B1 118.91(8) . . ?
C11 N1 C12 110.40(10) . . ?
C11 N1 B1 113.58(9) . . ?
C12 N1 B1 113.62(9) . . ?
C11 N1 H1 106.2 . . ?
C12 N1 H1 106.2 . . ?
B1 N1 H1 106.2 . . ?
O1 C1 C10 120.12(9) . . ?
O1 C1 C2 119.73(9) . . ?
C10 C1 C2 120.16(9) . . ?
C3 C2 C1 120.31(9) . . ?
C3 C2 C7 119.50(9) . . ?
C1 C2 C7 120.19(9) . . ?
O2 C3 C4 120.27(9) . . ?
O2 C3 C2 119.48(9) . . ?
C4 C3 C2 120.23(9) . . ?
C3 C4 C5 120.12(10) . . ?
C3 C4 H4 119.9 . . ?
C5 C4 H4 119.9 . . ?
C6 C5 C4 120.94(10) . . ?
C6 C5 H5 119.5 . . ?
C4 C5 H5 119.5 . . ?
C5 C6 C7 120.46(10) . . ?
C5 C6 H6 119.8 . . ?
C7 C6 H6 119.8 . . ?
C6 C7 C8 123.17(9) . . ?
C6 C7 C2 118.74(9) . . ?
C8 C7 C2 118.09(9) . . ?
C9 C8 C7 120.54(9) . . ?
C9 C8 H8 119.7 . . ?
C7 C8 H8 119.7 . . ?
C8 C9 C10 121.48(9) . . ?
C8 C9 H9 119.3 . . ?
C10 C9 H9 119.3 . . ?
C1 C10 C9 119.51(9) . . ?
C1 C10 H10 120.2 . . ?
C9 C10 H10 120.2 . . ?
N1 C11 H11A 109.5 . . ?
N1 C11 H11B 109.5 . . ?
H11A C11 H11B 109.5 . . ?
N1 C11 H11C 109.5 . . ?
H11A C11 H11C 109.5 . . ?
H11B C11 H11C 109.5 . . ?
N1 C12 H12A 109.5 . . ?
N1 C12 H12B 109.5 . . ?
H12A C12 H12B 109.5 . . ?
N1 C12 H12C 109.5 . . ?
H12A C12 H12C 109.5 . . ?
H12B C12 H12C 109.5 . . ?
O2 B1 O1 112.74(9) . . ?
O2 B1 N1 103.21(8) . . ?
O1 B1 N1 103.51(8) . . ?
O2 B1 B1 112.61(11) . 16_665 ?
O1 B1 B1 112.03(11) . 16_665 ?
N1 B1 B1 112.05(11) . 16_665 ?
N2 C13 C14 180 . . ?
C13 C14 H14A 109.5 . . ?
C13 C14 H14B 109.5 . . ?
H14A C14 H14B 109.5 . . ?
C13 C14 H14C 109.5 . . ?
H14A C14 H14C 109.5 . . ?
H14B C14 H14C 109.5 . . ?

loop_
_geom_bond_atom_site_label_1
_geom_bond_atom_site_label_2
_geom_bond_distance
_geom_bond_site_symmetry_2
_geom_bond_publ_flag
O1 C1 1.3519(12) . ?
O1 B1 1.4821(13) . ?
O2 C3 1.3523(12) . ?
O2 B1 1.4704(14) . ?
N1 C11 1.4816(16) . ?
N1 C12 1.4874(15) . ?
N1 B1 1.6799(16) . ?
N1 H1 1 . ?
C1 C10 1.3816(14) . ?
C1 C2 1.4229(14) . ?
C2 C3 1.4228(14) . ?
C2 C7 1.4246(14) . ?
C3 C4 1.3740(15) . ?
C4 C5 1.4111(16) . ?
C4 H4 0.95 . ?
C5 C6 1.3729(16) . ?
C5 H5 0.95 . ?
C6 C7 1.4167(14) . ?
C6 H6 0.95 . ?
C7 C8 1.4211(14) . ?
C8 C9 1.3747(15) . ?
C8 H8 0.95 . ?
C9 C10 1.4106(14) . ?
C9 H9 0.95 . ?
C10 H10 0.95 . ?
C11 H11A 0.98 . ?
C11 H11B 0.98 . ?
C11 H11C 0.98 . ?
C12 H12A 0.98 . ?
C12 H12B 0.98 . ?
C12 H12C 0.98 . ?
B1 B1 1.739(2) 16_665 ?
N2 C13 1.138(3) . ?
C13 C14 1.453(3) . ?
C14 H14A 0.98 . ?
C14 H14B 0.98 . ?
C14 H14C 0.98 . ?
